data_4327487
loop_
_publ_author_name
'Zhaohui Li'
'Weiming Zheng'
'Huang Liu'
'K. F. Mok'
'T. S. Andy Hor'

_publ_section_title
;
 Interpolymetallic Assembly of d8-d10 Sulfide Aggregates from
 [Pt2(PPh3)4(\m-S)2] and Group 12 Metals
;
_journal_name_full 'Inorganic Chemistry'
_journal_page_first 8481
_journal_page_last 8488
_journal_paper_doi 10.1021/ic034884+
_journal_volume 42
_journal_year 2003
_chemical_formula_sum 'C72 H62 Cl2 O P4 Pt2 S2 Zn'
_chemical_formula_weight 1657.67
_chemical_name_systematic
; 
 ? 
;
_space_group_IT_number 13
_symmetry_cell_setting monoclinic
_symmetry_space_group_name_Hall '-P 2yac'
_symmetry_space_group_name_H-M 'P 1 2/n 1'
_atom_sites_solution_hydrogens geom
_atom_sites_solution_primary direct
_atom_sites_solution_secondary difmap
_audit_creation_method SHELXL
_cell_angle_alpha 90.00
_cell_angle_beta 105.830(9)
_cell_angle_gamma 90.00
_cell_formula_units_Z 2
_cell_length_a 17.427(2)
_cell_length_b 11.567(2)
_cell_length_c 17.635(2)
_cell_measurement_temperature 293(2)
_cell_volume 3420.0(8)
_computing_cell_refinement 'Siemens XSCANS'
_computing_data_collection 'Siemens XSCANS'
_computing_data_reduction 'Siemens SHELXTL'
_computing_molecular_graphics 'Siemens SHELXTL'
_computing_publication_material 'Siemens SHELXTL'
_computing_structure_refinement 'SHELXL-93 (Sheldrick, 1993)'
_computing_structure_solution 'SHELXS-86 (Sheldrick, 1990)'
_diffrn_ambient_temperature 293(2)
_diffrn_measurement_device 'Siemens P4'
_diffrn_measurement_method '\w scans'
_diffrn_radiation_monochromator graphite
_diffrn_radiation_source 'fine-focus sealed tube'
_diffrn_radiation_type MoK\a
_diffrn_radiation_wavelength 0.71073
_diffrn_reflns_av_R_equivalents 0.0227
_diffrn_reflns_av_sigmaI/netI 0.0338
_diffrn_reflns_limit_h_max 21
_diffrn_reflns_limit_h_min -21
_diffrn_reflns_limit_k_max 9
_diffrn_reflns_limit_k_min -14
_diffrn_reflns_limit_l_max 12
_diffrn_reflns_limit_l_min -22
_diffrn_reflns_number 14911
_diffrn_reflns_theta_max 26.43
_diffrn_reflns_theta_min 1.76
_exptl_absorpt_coefficient_mu 4.703
_exptl_absorpt_correction_T_max 0.862
_exptl_absorpt_correction_T_min 0.599
_exptl_absorpt_correction_type Sadabs
_exptl_crystal_colour pale_yellow
_exptl_crystal_density_diffrn 1.610
_exptl_crystal_description 'Prismatic crystal fragment '
_exptl_crystal_F_000 1628
_exptl_crystal_size_max 0.40
_exptl_crystal_size_mid 0.20
_exptl_crystal_size_min 0.13
_refine_diff_density_max 2.693
_refine_diff_density_min -0.758
_refine_diff_density_rms 0.155
_refine_ls_extinction_method none
_refine_ls_goodness_of_fit_all 1.098
_refine_ls_goodness_of_fit_obs 1.145
_refine_ls_matrix_type full
_refine_ls_number_parameters 377
_refine_ls_number_reflns 6767
_refine_ls_number_restraints 1
_refine_ls_restrained_S_all 1.105
_refine_ls_restrained_S_obs 1.145
_refine_ls_R_factor_all 0.0432
_refine_ls_R_factor_obs 0.0340
_refine_ls_shift/esd_max 0.001
_refine_ls_shift/esd_mean 0.000
_refine_ls_structure_factor_coef Fsqd
_refine_ls_weighting_details 'w=1/[\s^2^(Fo^2^)+(0.0667P)^2^+7.8120P] where P=(Fo^2^+2Fc^2^)/3'
_refine_ls_weighting_scheme calc
_refine_ls_wR_factor_all 0.1177
_refine_ls_wR_factor_obs 0.1117
_reflns_number_observed 5733
_reflns_number_total 6769
_reflns_observed_criterion >2sigma(I)
_cod_data_source_file ic0348842Bsi20030725_102713.cif
_cod_data_source_block mkf47b
_cod_depositor_comments
;
The following automatic conversions were performed:

'_refine_ls_weighting_scheme' value 'calc
w=1/[\s^2^(Fo^2^)+(0.0667P)^2^+7.8120P] where P=(Fo^2^+2Fc^2^)/3' was
changed to 'calc'. New tag '_refine_ls_weighting_details' was
created. The value of the new tag was set to
'w=1/[\s^2^(Fo^2^)+(0.0667P)^2^+7.8120P] where P=(Fo^2^+2Fc^2^)/3'.

Automatic conversion script
Id: cif_fix_values 3143 2015-03-26 13:38:13Z robertas 
;
_cod_original_cell_volume 3420.1(9)
_cod_database_code 4327487

loop_
_symmetry_equiv_pos_as_xyz
'x, y, z'
'-x+1/2, y, -z+1/2'
'-x, -y, -z'
'x-1/2, -y, z-1/2'

loop_
_atom_site_aniso_label
_atom_site_aniso_U_11
_atom_site_aniso_U_22
_atom_site_aniso_U_33
_atom_site_aniso_U_23
_atom_site_aniso_U_13
_atom_site_aniso_U_12
Pt1 0.02804(13) 0.02979(13) 0.02528(14) 0.00210(8) 0.00289(9) -0.00049(8)
Zn1 0.0606(7) 0.0305(5) 0.0546(7) 0.000 0.0074(6) 0.000
S1 0.0312(7) 0.0385(8) 0.0301(8) 0.0022(6) 0.0032(6) 0.0047(6)
Cl1 0.121(2) 0.0447(12) 0.092(2) 0.0242(11) 0.032(2) -0.0007(12)
P1 0.0294(7) 0.0438(9) 0.0290(8) 0.0004(7) 0.0033(6) 0.0024(7)
P2 0.0323(8) 0.0377(8) 0.0259(8) 0.0027(6) 0.0027(6) -0.0012(6)
C1 0.033(3) 0.065(5) 0.036(4) -0.010(3) 0.009(3) -0.011(3)
C2 0.055(4) 0.070(5) 0.058(5) -0.013(4) 0.022(4) -0.020(4)
C3 0.110(8) 0.073(6) 0.083(7) -0.035(5) 0.056(7) -0.046(6)
C4 0.082(8) 0.153(12) 0.062(6) -0.048(7) 0.027(6) -0.074(8)
C5 0.055(6) 0.175(15) 0.076(8) -0.035(9) -0.006(5) -0.039(8)
C6 0.044(4) 0.102(7) 0.060(6) -0.016(5) -0.003(4) -0.003(4)
C7 0.045(4) 0.050(4) 0.034(4) 0.000(3) -0.001(3) 0.014(3)
C8 0.061(4) 0.049(4) 0.042(4) 0.008(3) 0.008(3) 0.013(3)
C9 0.095(7) 0.055(5) 0.056(5) 0.015(4) 0.020(5) 0.014(5)
C10 0.104(7) 0.056(5) 0.059(5) 0.008(4) 0.011(5) 0.029(5)
C11 0.078(6) 0.080(6) 0.050(5) 0.001(4) 0.005(4) 0.046(5)
C12 0.051(4) 0.072(5) 0.047(4) 0.006(4) 0.009(4) 0.022(4)
C13 0.033(3) 0.051(4) 0.035(4) 0.002(3) 0.006(3) 0.010(3)
C14 0.054(4) 0.058(5) 0.044(4) -0.002(3) 0.011(3) 0.014(4)
C15 0.075(5) 0.073(6) 0.042(4) -0.008(4) 0.012(4) 0.030(5)
C16 0.071(6) 0.099(8) 0.045(5) 0.001(5) 0.023(4) 0.020(5)
C17 0.073(6) 0.102(8) 0.051(5) 0.010(5) 0.026(5) -0.008(5)
C18 0.056(5) 0.071(5) 0.043(4) -0.005(4) 0.016(4) -0.006(4)
C19 0.036(3) 0.040(3) 0.037(4) -0.003(3) 0.007(3) -0.002(3)
C20 0.055(4) 0.040(4) 0.056(5) 0.008(3) 0.005(4) -0.003(3)
C21 0.075(6) 0.041(4) 0.108(8) 0.014(5) 0.016(6) -0.003(4)
C22 0.097(7) 0.043(5) 0.136(10) -0.030(6) 0.057(7) -0.015(5)
C23 0.097(7) 0.067(6) 0.075(7) -0.027(5) 0.027(6) -0.028(5)
C24 0.067(5) 0.053(5) 0.044(4) -0.008(3) 0.007(4) -0.008(4)
C25 0.031(3) 0.049(4) 0.031(3) 0.009(3) 0.000(3) -0.002(3)
C26 0.043(4) 0.063(5) 0.036(4) 0.004(3) 0.007(3) 0.004(3)
C27 0.057(5) 0.084(6) 0.047(5) 0.014(4) 0.025(4) 0.003(4)
C28 0.058(5) 0.093(7) 0.066(6) 0.035(5) 0.028(4) 0.006(5)
C29 0.052(4) 0.055(5) 0.086(7) 0.029(5) 0.011(4) 0.002(4)
C30 0.044(4) 0.049(4) 0.046(4) 0.009(3) 0.008(3) 0.000(3)
C31 0.033(3) 0.055(4) 0.026(3) -0.002(3) 0.002(3) 0.001(3)
C32 0.044(4) 0.078(6) 0.058(5) 0.016(4) 0.008(4) -0.004(4)
C33 0.041(4) 0.112(8) 0.077(7) 0.005(6) 0.013(4) -0.014(5)
C34 0.036(4) 0.130(10) 0.063(6) -0.017(6) 0.000(4) 0.010(5)
C35 0.049(5) 0.099(7) 0.057(5) 0.002(5) 0.002(4) 0.027(5)
C36 0.041(4) 0.061(5) 0.054(5) 0.007(4) 0.008(3) 0.013(3)

loop_
_atom_site_label
_atom_site_type_symbol
_atom_site_fract_x
_atom_site_fract_y
_atom_site_fract_z
_atom_site_U_iso_or_equiv
_atom_site_thermal_displace_type
_atom_site_occupancy
_atom_site_calc_flag
_atom_site_refinement_flags
Pt1 Pt 0.282142(12) 0.30576(2) 0.171716(12) 0.02856(9) Uani 1 d .
Zn1 Zn 0.2500 0.53319(9) 0.2500 0.0502(3) Uani 1 d S
S1 S 0.16385(9) 0.37192(13) 0.19684(9) 0.0343(3) Uani 1 d .
Cl1 Cl 0.2872(2) 0.6459(2) 0.1627(2) 0.0854(8) Uani 1 d .
P1 P 0.40831(9) 0.24915(15) 0.17203(9) 0.0350(3) Uani 1 d .
P2 P 0.21724(9) 0.25709(14) 0.04536(9) 0.0330(3) Uani 1 d .
C1 C 0.4817(4) 0.3545(7) 0.2233(4) 0.045(2) Uani 1 d .
C2 C 0.4649(5) 0.4702(8) 0.2062(5) 0.060(2) Uani 1 d .
H2A H 0.4161(5) 0.4914(8) 0.1722(5) 0.072 Uiso 1 calc R
C3 C 0.5204(7) 0.5546(9) 0.2396(6) 0.083(3) Uani 1 d .
H3A H 0.5089(7) 0.6324(9) 0.2290(6) 0.099 Uiso 1 calc R
C4 C 0.5936(7) 0.5209(14) 0.2891(6) 0.098(4) Uani 1 d .
H4A H 0.6324(7) 0.5762(14) 0.3098(6) 0.117 Uiso 1 calc R
C5 C 0.6088(6) 0.4074(15) 0.3074(7) 0.107(5) Uani 1 d .
H5A H 0.6570(6) 0.3858(15) 0.3423(7) 0.128 Uiso 1 calc R
C6 C 0.5533(5) 0.3246(9) 0.2746(6) 0.072(3) Uani 1 d .
H6A H 0.5644(5) 0.2473(9) 0.2873(6) 0.086 Uiso 1 calc R
C7 C 0.4378(4) 0.1112(6) 0.2233(4) 0.045(2) Uani 1 d .
C8 C 0.3923(5) 0.0679(6) 0.2702(4) 0.052(2) Uani 1 d .
H8A H 0.3493(5) 0.1104(6) 0.2769(4) 0.062 Uiso 1 calc R
C9 C 0.4105(6) -0.0398(7) 0.3078(5) 0.069(2) Uani 1 d .
H9A H 0.3790(6) -0.0698(7) 0.3380(5) 0.082 Uiso 1 calc R
C10 C 0.4760(6) -0.1003(8) 0.2992(5) 0.075(3) Uani 1 d .
H10A H 0.4894(6) -0.1709(8) 0.3245(5) 0.090 Uiso 1 calc R
C11 C 0.5211(6) -0.0566(8) 0.2536(5) 0.072(3) Uani 1 d .
H11A H 0.5654(6) -0.0974(8) 0.2487(5) 0.086 Uiso 1 calc R
C12 C 0.5017(5) 0.0475(8) 0.2148(5) 0.058(2) Uani 1 d .
H12A H 0.5321(5) 0.0749(8) 0.1827(5) 0.069 Uiso 1 calc R
C13 C 0.4374(4) 0.2300(6) 0.0804(4) 0.0403(14) Uani 1 d .
C14 C 0.4204(4) 0.1286(7) 0.0367(4) 0.052(2) Uani 1 d .
H14A H 0.3933(4) 0.0691(7) 0.0540(4) 0.063 Uiso 1 calc R
C15 C 0.4433(5) 0.1147(8) -0.0324(5) 0.064(2) Uani 1 d .
H15A H 0.4317(5) 0.0462(8) -0.0608(5) 0.077 Uiso 1 calc R
C16 C 0.4828(6) 0.2010(9) -0.0590(5) 0.070(3) Uani 1 d .
H16A H 0.4990(6) 0.1908(9) -0.1046(5) 0.084 Uiso 1 calc R
C17 C 0.4982(6) 0.3027(9) -0.0178(6) 0.074(3) Uani 1 d .
H17A H 0.5238(6) 0.3621(9) -0.0367(6) 0.088 Uiso 1 calc R
C18 C 0.4768(5) 0.3188(7) 0.0510(5) 0.056(2) Uani 1 d .
H18A H 0.4883(5) 0.3883(7) 0.0782(5) 0.068 Uiso 1 calc R
C19 C 0.2194(4) 0.1044(6) 0.0218(4) 0.0382(14) Uani 1 d .
C20 C 0.2532(5) 0.0284(6) 0.0815(5) 0.052(2) Uani 1 d .
H20A H 0.2755(5) 0.0565(6) 0.1321(5) 0.063 Uiso 1 calc R
C21 C 0.2545(6) -0.0886(7) 0.0676(7) 0.076(3) Uani 1 d .
H21A H 0.2784(6) -0.1395(7) 0.1080(7) 0.092 Uiso 1 calc R
C22 C 0.2195(7) -0.1284(8) -0.0073(8) 0.087(3) Uani 1 d .
H22A H 0.2204(7) -0.2071(8) -0.0177(8) 0.104 Uiso 1 calc R
C23 C 0.1830(7) -0.0538(9) -0.0673(6) 0.079(3) Uani 1 d .
H23A H 0.1590(7) -0.0822(9) -0.1175(6) 0.095 Uiso 1 calc R
C24 C 0.1823(5) 0.0618(7) -0.0526(5) 0.056(2) Uani 1 d .
H24A H 0.1568(5) 0.1122(7) -0.0926(5) 0.067 Uiso 1 calc R
C25 C 0.2591(4) 0.3409(6) -0.0220(4) 0.0387(14) Uani 1 d .
C26 C 0.2762(4) 0.2970(7) -0.0890(4) 0.048(2) Uani 1 d .
H26A H 0.2665(4) 0.2196(7) -0.1025(4) 0.057 Uiso 1 calc R
C27 C 0.3082(5) 0.3702(9) -0.1360(5) 0.061(2) Uani 1 d .
H27A H 0.3193(5) 0.3407(9) -0.1810(5) 0.073 Uiso 1 calc R
C28 C 0.3232(5) 0.4820(9) -0.1174(6) 0.070(3) Uani 1 d .
H28A H 0.3451(5) 0.5290(9) -0.1488(6) 0.084 Uiso 1 calc R
C29 C 0.3060(5) 0.5266(8) -0.0519(6) 0.066(2) Uani 1 d .
H29A H 0.3152(5) 0.6046(8) -0.0400(6) 0.079 Uiso 1 calc R
C30 C 0.2749(4) 0.4569(6) -0.0029(4) 0.047(2) Uani 1 d .
H30A H 0.2649(4) 0.4876(6) 0.0422(4) 0.057 Uiso 1 calc R
C31 C 0.1099(4) 0.2845(6) 0.0113(4) 0.0392(14) Uani 1 d .
C32 C 0.0589(5) 0.2050(8) 0.0308(5) 0.061(2) Uani 1 d .
H32A H 0.0803(5) 0.1425(8) 0.0627(5) 0.073 Uiso 1 calc R
C33 C -0.0231(5) 0.2164(10) 0.0039(6) 0.077(3) Uani 1 d .
H33A H -0.0563(5) 0.1621(10) 0.0175(6) 0.093 Uiso 1 calc R
C34 C -0.0550(5) 0.3094(10) -0.0435(6) 0.079(3) Uani 1 d .
H34A H -0.1100(5) 0.3178(10) -0.0626(6) 0.095 Uiso 1 calc R
C35 C -0.0045(5) 0.3898(9) -0.0621(5) 0.071(3) Uani 1 d .
H35A H -0.0256(5) 0.4532(9) -0.0933(5) 0.085 Uiso 1 calc R
C36 C 0.0775(4) 0.3766(7) -0.0347(4) 0.053(2) Uani 1 d .
H36A H 0.1109(4) 0.4313(7) -0.0479(4) 0.064 Uiso 1 calc R
O99 O 0.7500 -0.0379(11) 0.2500 0.114(4) Uiso 1 d SD
H99A H 0.7169 0.0032 0.2207 0.110 Uiso 1 d D

loop_
_atom_type_symbol
_atom_type_description
_atom_type_scat_dispersion_real
_atom_type_scat_dispersion_imag
_atom_type_scat_source
C C 0.0033 0.0016 'International Tables Vol C Tables 4.2.6.8 and 6.1.1.4'
H H 0.0000 0.0000 'International Tables Vol C Tables 4.2.6.8 and 6.1.1.4'
P P 0.1023 0.0942 'International Tables Vol C Tables 4.2.6.8 and 6.1.1.4'
S S 0.1246 0.1234 'International Tables Vol C Tables 4.2.6.8 and 6.1.1.4'
Cl Cl 0.1484 0.1585 'International Tables Vol C Tables 4.2.6.8 and 6.1.1.4'
Zn Zn 0.2839 1.4301 'International Tables Vol C Tables 4.2.6.8 and 6.1.1.4'
Pt Pt -1.7033 8.3905 'International Tables Vol C Tables 4.2.6.8 and 6.1.1.4'
O O 0.0106 0.0060 'International Tables Vol C Tables 4.2.6.8 and 6.1.1.4'

loop_
_geom_angle_atom_site_label_1
_geom_angle_atom_site_label_2
_geom_angle_atom_site_label_3
_geom_angle
_geom_angle_site_symmetry_1
_geom_angle_site_symmetry_3
P2 Pt1 P1 98.73(6) . .
P2 Pt1 S1 92.17(6) . .
P1 Pt1 S1 169.08(6) . .
P2 Pt1 S1 172.85(5) . 2
P1 Pt1 S1 88.01(6) . 2
S1 Pt1 S1 81.13(6) . 2
P2 Pt1 Zn1 123.03(4) . .
P1 Pt1 Zn1 122.16(4) . .
S1 Pt1 Zn1 50.52(4) . .
S1 Pt1 Zn1 50.41(4) 2 .
Cl1 Zn1 Cl1 108.9(2) . 2
Cl1 Zn1 S1 116.58(8) . .
Cl1 Zn1 S1 116.72(8) 2 .
Cl1 Zn1 S1 116.72(8) . 2
Cl1 Zn1 S1 116.58(8) 2 2
S1 Zn1 S1 79.00(8) . 2
Cl1 Zn1 Pt1 93.83(7) . .
Cl1 Zn1 Pt1 157.24(8) 2 .
S1 Zn1 Pt1 48.65(4) . .
S1 Zn1 Pt1 49.29(4) 2 .
Cl1 Zn1 Pt1 157.24(8) . 2
Cl1 Zn1 Pt1 93.83(7) 2 2
S1 Zn1 Pt1 49.29(4) . 2
S1 Zn1 Pt1 48.65(4) 2 2
Pt1 Zn1 Pt1 63.42(3) . 2
Pt1 S1 Pt1 86.83(5) . 2
Pt1 S1 Zn1 80.83(5) . .
Pt1 S1 Zn1 80.30(5) 2 .
C1 P1 C13 101.1(3) . .
C1 P1 C7 105.8(3) . .
C13 P1 C7 102.8(3) . .
C1 P1 Pt1 110.7(2) . .
C13 P1 Pt1 121.9(2) . .
C7 P1 Pt1 112.9(2) . .
C19 P2 C31 100.1(3) . .
C19 P2 C25 109.2(3) . .
C31 P2 C25 104.3(3) . .
C19 P2 Pt1 115.4(2) . .
C31 P2 Pt1 118.0(2) . .
C25 P2 Pt1 108.9(2) . .
C6 C1 C2 119.1(8) . .
C6 C1 P1 123.3(7) . .
C2 C1 P1 117.4(6) . .
C1 C2 C3 120.4(9) . .
C2 C3 C4 118.9(11) . .
C5 C4 C3 120.3(9) . .
C4 C5 C6 120.3(11) . .
C1 C6 C5 120.9(11) . .
C12 C7 C8 118.9(7) . .
C12 C7 P1 122.4(6) . .
C8 C7 P1 118.6(5) . .
C7 C8 C9 120.6(7) . .
C10 C9 C8 119.0(9) . .
C11 C10 C9 120.2(8) . .
C10 C11 C12 120.8(8) . .
C7 C12 C11 120.5(8) . .
C14 C13 C18 117.6(7) . .
C14 C13 P1 121.4(6) . .
C18 C13 P1 121.0(6) . .
C13 C14 C15 120.9(8) . .
C16 C15 C14 120.5(8) . .
C15 C16 C17 119.4(8) . .
C16 C17 C18 121.5(9) . .
C17 C18 C13 120.1(8) . .
C20 C19 C24 119.2(7) . .
C20 C19 P2 118.6(5) . .
C24 C19 P2 122.0(5) . .
C19 C20 C21 121.2(8) . .
C22 C21 C20 118.4(9) . .
C21 C22 C23 121.2(8) . .
C24 C23 C22 119.6(9) . .
C23 C24 C19 120.2(8) . .
C26 C25 C30 118.9(6) . .
C26 C25 P2 125.0(6) . .
C30 C25 P2 116.2(5) . .
C25 C26 C27 119.6(8) . .
C28 C27 C26 121.2(8) . .
C27 C28 C29 119.8(8) . .
C28 C29 C30 121.0(9) . .
C25 C30 C29 119.5(8) . .
C36 C31 C32 118.5(7) . .
C36 C31 P2 123.4(5) . .
C32 C31 P2 118.1(6) . .
C33 C32 C31 121.6(8) . .
C34 C33 C32 119.3(9) . .
C35 C34 C33 119.4(8) . .
C34 C35 C36 120.5(9) . .
C31 C36 C35 120.8(8) . .

loop_
_geom_bond_atom_site_label_1
_geom_bond_atom_site_label_2
_geom_bond_distance
_geom_bond_site_symmetry_2
Pt1 P2 2.277(2) .
Pt1 P1 2.293(2) .
Pt1 S1 2.3515(15) .
Pt1 S1 2.378(2) 2
Pt1 Zn1 3.0923(11) .
Zn1 Cl1 2.244(2) .
Zn1 Cl1 2.244(2) 2
Zn1 S1 2.418(2) .
Zn1 S1 2.418(2) 2
Zn1 Pt1 3.0923(11) 2
S1 Pt1 2.378(2) 2
P1 C1 1.818(7) .
P1 C13 1.834(7) .
P1 C7 1.838(7) .
P2 C19 1.817(7) .
P2 C31 1.830(7) .
P2 C25 1.832(6) .
C1 C6 1.371(11) .
C1 C2 1.386(12) .
C2 C3 1.388(12) .
C3 C4 1.39(2) .
C4 C5 1.36(2) .
C5 C6 1.371(14) .
C7 C12 1.377(10) .
C7 C8 1.387(10) .
C8 C9 1.405(10) .
C9 C10 1.382(13) .
C10 C11 1.366(14) .
C11 C12 1.381(12) .
C13 C14 1.390(10) .
C13 C18 1.411(11) .
C14 C15 1.393(10) .
C15 C16 1.364(13) .
C16 C17 1.370(13) .
C17 C18 1.375(12) .
C19 C20 1.375(9) .
C19 C24 1.385(10) .
C20 C21 1.376(11) .
C21 C22 1.375(15) .
C22 C23 1.38(2) .
C23 C24 1.362(12) .
C25 C26 1.391(10) .
C25 C30 1.393(10) .
C26 C27 1.404(11) .
C27 C28 1.341(13) .
C28 C29 1.371(14) .
C29 C30 1.395(11) .
C31 C36 1.364(10) .
C31 C32 1.386(10) .
C32 C33 1.383(12) .
C33 C34 1.382(14) .
C34 C35 1.379(14) .
C35 C36 1.387(10) .
